data_1575552
loop_
_publ_author_name
'Yang, Wenbang'
'White, Andrew J. P.'
'Crimmin, Mark R.'

_publ_section_title
;
 Synthesis, properties, and chemoselective reactions of an AlH-BH
 functional group.
;
_journal_issue 37
_journal_name_full 'Chemical science'
_journal_page_first 17193
_journal_page_last 17199
_journal_paper_doi 10.1039/d5sc05133a
_journal_volume 16
_journal_year 2025
_chemical_formula_moiety 'C42 H64 Al B N4'
_chemical_formula_sum 'C42 H64 Al B N4'
_chemical_formula_weight 662.76
_space_group_crystal_system triclinic
_space_group_IT_number 2
_space_group_name_Hall '-P 1'
_space_group_name_H-M_alt 'P -1'
_atom_sites_solution_hydrogens mixed
_audit_creation_method SHELXL-2019/3
_audit_update_record
;
2025-08-22 deposited with the CCDC.	2025-08-28 downloaded from the CCDC.
;
_cell_angle_alpha 91.465(4)
_cell_angle_beta 106.113(4)
_cell_angle_gamma 107.935(4)
_cell_formula_units_Z 2
_cell_length_a 10.3732(5)
_cell_length_b 12.2046(6)
_cell_length_c 18.1561(7)
_cell_measurement_reflns_used 5098
_cell_measurement_temperature 173(2)
_cell_measurement_theta_max 73.5420
_cell_measurement_theta_min 3.8310
_cell_volume 2085.41(18)
_computing_cell_refinement 'CrysAlisPro, Rigaku OD'
_computing_data_collection 'CrysAlisPro, Rigaku OD'
_computing_data_reduction 'CrysAlisPro, Rigaku OD'
_computing_molecular_graphics 'Bruker SHELXTL'
_computing_publication_material 'CIFTAB-2014 (Sheldrick, 2017)'
_computing_structure_refinement 'SHELXL-2019/2 (Sheldrick, 2019)'
_computing_structure_solution 'SHELXS-2014 (Sheldrick, 2017)'
_diffrn_ambient_temperature 173(2)
_diffrn_detector_area_resol_mean 10.4115
_diffrn_measured_fraction_theta_full 0.984
_diffrn_measured_fraction_theta_max 0.947
_diffrn_measurement_device_type 'Agilent Xcalibur PX Ultra A'
_diffrn_measurement_method 'omega scans'
_diffrn_radiation_type CuK\a
_diffrn_radiation_wavelength 1.54184
_diffrn_reflns_av_R_equivalents 0.0313
_diffrn_reflns_av_unetI/netI 0.0510
_diffrn_reflns_Laue_measured_fraction_full 0.984
_diffrn_reflns_Laue_measured_fraction_max 0.947
_diffrn_reflns_limit_h_max 9
_diffrn_reflns_limit_h_min -12
_diffrn_reflns_limit_k_max 15
_diffrn_reflns_limit_k_min -14
_diffrn_reflns_limit_l_max 22
_diffrn_reflns_limit_l_min -17
_diffrn_reflns_number 12031
_diffrn_reflns_point_group_measured_fraction_full 0.984
_diffrn_reflns_point_group_measured_fraction_max 0.947
_diffrn_reflns_theta_full 67.684
_diffrn_reflns_theta_max 73.756
_diffrn_reflns_theta_min 3.835
_diffrn_source 'Enhance Ultra (Cu) X-ray Source'
_exptl_absorpt_coefficient_mu 0.649
_exptl_absorpt_correction_T_max 0.925
_exptl_absorpt_correction_T_min 0.894
_exptl_absorpt_correction_type analytical
_exptl_absorpt_process_details
; 
CrysAlisPro 1.171.38.46 (Rigaku Oxford Diffraction, 2015) 
Analytical numeric absorption correction using a multifaceted crystal 
model based on expressions derived by R.C. Clark & J.S. Reid. 
(Clark, R. C. & Reid, J. S. (1995). Acta Cryst. A51, 887-897) 
Empirical absorption correction using spherical harmonics, 
implemented in SCALE3 ABSPACK scaling algorithm. 
;
_exptl_crystal_colour Colourless
_exptl_crystal_density_diffrn 1.055
_exptl_crystal_description blocks
_exptl_crystal_F_000 724
_exptl_crystal_size_max 0.234
_exptl_crystal_size_mid 0.208
_exptl_crystal_size_min 0.160
_refine_diff_density_max 0.271
_refine_diff_density_min -0.192
_refine_diff_density_rms 0.040
_refine_ls_extinction_coef 0.0008(2)
_refine_ls_extinction_expression Fc^*^=kFc[1+0.001xFc^2^\l^3^/sin(2\q)]^-1/4^
_refine_ls_extinction_method 'SHELXL-2019/2 (Sheldrick 2019)'
_refine_ls_goodness_of_fit_ref 1.024
_refine_ls_hydrogen_treatment mixed
_refine_ls_matrix_type full
_refine_ls_number_parameters 457
_refine_ls_number_reflns 7979
_refine_ls_number_restraints 1
_refine_ls_restrained_S_all 1.024
_refine_ls_R_factor_all 0.0623
_refine_ls_R_factor_gt 0.0446
_refine_ls_shift/su_max 0.001
_refine_ls_shift/su_mean 0.000
_refine_ls_structure_factor_coef Fsqd
_refine_ls_weighting_details 'w=1/[\s^2^(Fo^2^)+(0.0618P)^2^+0.1270P] where P=(Fo^2^+2Fc^2^)/3'
_refine_ls_weighting_scheme calc
_refine_ls_wR_factor_gt 0.1119
_refine_ls_wR_factor_ref 0.1282
_reflns_Friedel_coverage 0.000
_reflns_number_gt 6097
_reflns_number_total 7979
_reflns_threshold_expression 'I > 2\s(I)'
_cod_data_source_file d5sc05133a3.cif
_cod_data_source_block 3a
_cod_depositor_comments 'Adding full bibliography for 1575552--1575556.cif.'
_cod_original_cell_volume 2085.43(18)
_cod_database_code 1575552
_shelx_shelxl_version_number 2019/3
_shelx_space_group_comment
; 
The symmetry employed for this shelxl refinement is uniquely defined 
by the following loop, which should always be used as a source of 
symmetry information in preference to the above space-group names. 
They are only intended as comments. 
;

loop_
_space_group_symop_operation_xyz
'x, y, z'
'-x, -y, -z'

loop_
_atom_site_label
_atom_site_type_symbol
_atom_site_fract_x
_atom_site_fract_y
_atom_site_fract_z
_atom_site_U_iso_or_equiv
_atom_site_adp_type
_atom_site_occupancy
_atom_site_site_symmetry_order
_atom_site_calc_flag
_atom_site_refinement_flags_posn
_atom_site_refinement_flags_adp
_atom_site_refinement_flags_occupancy
_atom_site_disorder_assembly
_atom_site_disorder_group
Al1 Al 0.70025(5) 0.34590(4) 0.29366(3) 0.02932(12) Uani 1 1 d . . . . .
H1 H 0.853(3) 0.362(2) 0.2936(14) 0.057(6) Uiso 1 1 d . . . . .
N1 N 0.67873(12) 0.26311(11) 0.38073(7) 0.0286(3) Uani 1 1 d . . . . .
C1 C 0.74440(15) 0.31862(14) 0.45136(9) 0.0314(3) Uani 1 1 d . . . . .
C2 C 0.80065(17) 0.44018(14) 0.46695(9) 0.0336(3) Uani 1 1 d . . . . .
H2A H 0.864679 0.471161 0.516997 0.040 Uiso 1 1 calc R U . . .
C3 C 0.77212(16) 0.52049(14) 0.41635(9) 0.0331(3) Uani 1 1 d . . . . .
N3 N 0.70540(13) 0.49011(11) 0.34114(7) 0.0291(3) Uani 1 1 d . . . . .
C4 C 0.7587(2) 0.25092(17) 0.51985(10) 0.0430(4) Uani 1 1 d . . . . .
H4A H 0.665203 0.215682 0.527084 0.065 Uiso 1 1 calc R U . . .
H4B H 0.822825 0.303242 0.566290 0.065 Uiso 1 1 calc R U . . .
H4C H 0.797540 0.189871 0.510671 0.065 Uiso 1 1 calc R U . . .
C5 C 0.8192(2) 0.64543(15) 0.45100(11) 0.0446(4) Uani 1 1 d . . . . .
H5A H 0.903006 0.690392 0.436817 0.067 Uiso 1 1 calc R U . . .
H5B H 0.843013 0.649447 0.507361 0.067 Uiso 1 1 calc R U . . .
H5C H 0.742228 0.677506 0.431289 0.067 Uiso 1 1 calc R U . . .
C6 C 0.60630(16) 0.13977(13) 0.36831(9) 0.0303(3) Uani 1 1 d . . . . .
C7 C 0.46538(17) 0.09640(15) 0.37019(11) 0.0375(4) Uani 1 1 d . . . . .
C8 C 0.39344(19) -0.02232(16) 0.35134(13) 0.0470(4) Uani 1 1 d . . . . .
H8A H 0.297884 -0.052393 0.352220 0.056 Uiso 1 1 calc R U . . .
C9 C 0.4574(2) -0.09695(16) 0.33151(14) 0.0518(5) Uani 1 1 d . . . . .
H9A H 0.405650 -0.177350 0.317590 0.062 Uiso 1 1 calc R U . . .
C10 C 0.5977(2) -0.05423(16) 0.33196(13) 0.0460(4) Uani 1 1 d . . . . .
H10A H 0.642570 -0.106240 0.319590 0.055 Uiso 1 1 calc R U . . .
C11 C 0.67434(18) 0.06407(15) 0.35028(10) 0.0358(3) Uani 1 1 d . . . . .
C12 C 0.38797(19) 0.17251(17) 0.39308(14) 0.0499(5) Uani 1 1 d . . . . .
H12A H 0.453186 0.254664 0.403772 0.060 Uiso 1 1 calc R U . . .
C13 C 0.2549(2) 0.1659(2) 0.32838(16) 0.0609(6) Uani 1 1 d . . . . .
H13A H 0.280952 0.189948 0.281940 0.091 Uiso 1 1 calc R U . . .
H13B H 0.208898 0.217435 0.344366 0.091 Uiso 1 1 calc R U . . .
H13C H 0.189193 0.085978 0.317175 0.091 Uiso 1 1 calc R U . . .
C14 C 0.3492(3) 0.1384(3) 0.46729(16) 0.0679(7) Uani 1 1 d . . . . .
H14A H 0.279949 0.059992 0.456989 0.102 Uiso 1 1 calc R U . . .
H14B H 0.308150 0.193332 0.484021 0.102 Uiso 1 1 calc R U . . .
H14C H 0.434984 0.140277 0.508028 0.102 Uiso 1 1 calc R U . . .
C15 C 0.82864(18) 0.10598(16) 0.35103(11) 0.0404(4) Uani 1 1 d . . . . .
H15A H 0.866104 0.192115 0.364855 0.048 Uiso 1 1 calc R U . . .
C16 C 0.9184(2) 0.0535(2) 0.41173(14) 0.0561(5) Uani 1 1 d . . . . .
H16A H 0.910515 0.073159 0.462612 0.084 Uiso 1 1 calc R U . . .
H16B H 1.017907 0.084629 0.412509 0.084 Uiso 1 1 calc R U . . .
H16C H 0.884403 -0.031040 0.399068 0.084 Uiso 1 1 calc R U . . .
C17 C 0.8412(2) 0.0794(2) 0.27114(13) 0.0546(5) Uani 1 1 d . . . . .
H17A H 0.814778 -0.004734 0.258626 0.082 Uiso 1 1 calc R U . . .
H17B H 0.939343 0.116772 0.270979 0.082 Uiso 1 1 calc R U . . .
H17C H 0.777537 0.108969 0.232566 0.082 Uiso 1 1 calc R U . . .
C18 C 0.66039(17) 0.57140(13) 0.29254(9) 0.0320(3) Uani 1 1 d . . . . .
C19 C 0.75527(17) 0.64753(14) 0.25974(9) 0.0341(3) Uani 1 1 d . . . . .
C20 C 0.7048(2) 0.71973(16) 0.20915(10) 0.0424(4) Uani 1 1 d . . . . .
H20A H 0.767287 0.771093 0.186060 0.051 Uiso 1 1 calc R U . . .
C21 C 0.5662(2) 0.71776(18) 0.19217(12) 0.0482(4) Uani 1 1 d . . . . .
H21A H 0.533960 0.767847 0.157917 0.058 Uiso 1 1 calc R U . . .
C22 C 0.4740(2) 0.64275(17) 0.22505(11) 0.0455(4) Uani 1 1 d . . . . .
H22A H 0.378722 0.642516 0.213247 0.055 Uiso 1 1 calc R U . . .
C23 C 0.51769(18) 0.56750(14) 0.27513(10) 0.0364(3) Uani 1 1 d . . . . .
C24 C 0.90779(18) 0.65029(15) 0.27435(11) 0.0399(4) Uani 1 1 d . . . . .
H24A H 0.930863 0.605558 0.318708 0.048 Uiso 1 1 calc R U . . .
C25 C 1.0133(2) 0.77375(19) 0.29567(15) 0.0622(6) Uani 1 1 d . . . . .
H25A H 0.994430 0.818731 0.252371 0.093 Uiso 1 1 calc R U . . .
H25B H 1.110271 0.771212 0.307000 0.093 Uiso 1 1 calc R U . . .
H25C H 1.002713 0.810435 0.341297 0.093 Uiso 1 1 calc R U . . .
C26 C 0.9238(2) 0.5912(2) 0.20387(13) 0.0547(5) Uani 1 1 d . . . . .
H26A H 0.860215 0.510593 0.192836 0.082 Uiso 1 1 calc R U . . .
H26B H 1.022296 0.592661 0.214306 0.082 Uiso 1 1 calc R U . . .
H26C H 0.899339 0.632442 0.159215 0.082 Uiso 1 1 calc R U . . .
C27 C 0.41335(19) 0.48463(17) 0.30927(12) 0.0446(4) Uani 1 1 d . . . . .
H27A H 0.442050 0.413621 0.316551 0.054 Uiso 1 1 calc R U . . .
C28 C 0.2605(2) 0.4456(3) 0.25657(18) 0.0716(7) Uani 1 1 d . . . . .
H28A H 0.226435 0.512325 0.250639 0.107 Uiso 1 1 calc R U . . .
H28B H 0.200267 0.386642 0.279339 0.107 Uiso 1 1 calc R U . . .
H28C H 0.256519 0.412693 0.205857 0.107 Uiso 1 1 calc R U . . .
C29 C 0.4227(3) 0.5359(3) 0.38867(17) 0.0794(8) Uani 1 1 d . . . . .
H29A H 0.518607 0.550406 0.423751 0.119 Uiso 1 1 calc R U . . .
H29B H 0.353498 0.481164 0.408922 0.119 Uiso 1 1 calc R U . . .
H29C H 0.402089 0.608993 0.384442 0.119 Uiso 1 1 calc R U . . .
B30 B 0.52150(17) 0.27460(16) 0.19346(11) 0.0355(4) Uani 1 1 d D . . . .
H30 H 0.4118(3) 0.2667(10) 0.1949(5) 0.050(6) Uiso 1 1 d D . . . .
N31 N 0.52335(15) 0.23135(12) 0.12207(8) 0.0347(3) Uani 1 1 d . . . . .
C32 C 0.65393(18) 0.23064(15) 0.10476(10) 0.0376(3) Uani 1 1 d . . . . .
H32A H 0.642222 0.150476 0.085502 0.045 Uiso 1 1 calc R U . . .
H32B H 0.734203 0.254756 0.153084 0.045 Uiso 1 1 calc R U . . .
C33 C 0.69003(18) 0.31041(16) 0.04519(10) 0.0404(4) Uani 1 1 d . . . . .
H33A H 0.605678 0.293383 -0.000816 0.048 Uiso 1 1 calc R U . . .
H33B H 0.715283 0.392018 0.067108 0.048 Uiso 1 1 calc R U . . .
N34 N 0.80846(16) 0.29564(14) 0.02205(9) 0.0445(4) Uani 1 1 d . . . . .
C35 C 0.39222(18) 0.17446(15) 0.06096(9) 0.0346(3) Uani 1 1 d . . . . .
C36 C 0.3141(2) 0.24022(17) 0.01955(10) 0.0415(4) Uani 1 1 d . . . . .
C37 C 0.1863(2) 0.18178(19) -0.03701(11) 0.0462(4) Uani 1 1 d . . . . .
H37A H 0.132231 0.225890 -0.064903 0.055 Uiso 1 1 calc R U . . .
C38 C 0.13486(19) 0.06235(19) -0.05418(10) 0.0446(4) Uani 1 1 d . . . . .
C39 C 0.2143(2) -0.00081(17) -0.01169(10) 0.0432(4) Uani 1 1 d . . . . .
H39A H 0.180930 -0.082977 -0.022538 0.052 Uiso 1 1 calc R U . . .
C40 C 0.34168(19) 0.05333(16) 0.04646(10) 0.0385(4) Uani 1 1 d . . . . .
C41 C 0.3626(3) 0.37041(19) 0.03533(15) 0.0595(5) Uani 1 1 d . . . . .
H41A H 0.354064 0.392729 0.085550 0.089 Uiso 1 1 calc R U . . .
H41B H 0.303370 0.400811 -0.005213 0.089 Uiso 1 1 calc R U . . .
H41C H 0.461948 0.402468 0.035937 0.089 Uiso 1 1 calc R U . . .
C42 C -0.0034(2) 0.0017(2) -0.11601(12) 0.0593(6) Uani 1 1 d . . . . .
H42A H -0.060645 0.053359 -0.126263 0.089 Uiso 1 1 calc R U . . .
H42B H -0.055470 -0.069055 -0.098545 0.089 Uiso 1 1 calc R U . . .
H42C H 0.016229 -0.018573 -0.163416 0.089 Uiso 1 1 calc R U . . .
C43 C 0.4164(2) -0.02106(16) 0.09423(12) 0.0508(5) Uani 1 1 d . . . . .
H43A H 0.494252 -0.025970 0.075126 0.076 Uiso 1 1 calc R U . . .
H43B H 0.348804 -0.099061 0.090247 0.076 Uiso 1 1 calc R U . . .
H43C H 0.454659 0.013556 0.148348 0.076 Uiso 1 1 calc R U . . .
C44 C 0.9414(2) 0.3332(2) 0.08445(13) 0.0533(5) Uani 1 1 d . . . . .
H44A H 0.965630 0.415615 0.102153 0.080 Uiso 1 1 calc R U . . .
H44B H 1.017026 0.321805 0.065880 0.080 Uiso 1 1 calc R U . . .
H44C H 0.931164 0.287629 0.127379 0.080 Uiso 1 1 calc R U . . .
C45 C 0.8257(3) 0.3558(3) -0.04408(14) 0.0679(7) Uani 1 1 d . . . . .
H45A H 0.737799 0.325889 -0.087149 0.102 Uiso 1 1 calc R U . . .
H45B H 0.904042 0.343107 -0.059279 0.102 Uiso 1 1 calc R U . . .
H45C H 0.846857 0.439014 -0.030598 0.102 Uiso 1 1 calc R U . . .

loop_
_atom_site_aniso_label
_atom_site_aniso_U_11
_atom_site_aniso_U_22
_atom_site_aniso_U_33
_atom_site_aniso_U_23
_atom_site_aniso_U_13
_atom_site_aniso_U_12
Al1 0.0305(2) 0.0273(2) 0.0293(2) 0.00343(16) 0.00953(17) 0.00774(17)
N1 0.0237(6) 0.0289(6) 0.0328(6) 0.0065(5) 0.0084(5) 0.0080(5)
C1 0.0252(7) 0.0379(8) 0.0308(7) 0.0072(6) 0.0080(6) 0.0101(6)
C2 0.0317(7) 0.0365(8) 0.0252(7) 0.0008(6) 0.0024(6) 0.0066(6)
C3 0.0303(7) 0.0318(8) 0.0340(8) 0.0005(6) 0.0097(6) 0.0060(6)
N3 0.0284(6) 0.0283(6) 0.0284(6) 0.0025(5) 0.0067(5) 0.0077(5)
C4 0.0451(9) 0.0441(9) 0.0343(8) 0.0116(7) 0.0070(7) 0.0108(8)
C5 0.0543(10) 0.0334(9) 0.0389(9) -0.0020(7) 0.0094(8) 0.0089(8)
C6 0.0281(7) 0.0307(7) 0.0310(7) 0.0070(6) 0.0083(6) 0.0083(6)
C7 0.0297(8) 0.0340(8) 0.0480(9) 0.0058(7) 0.0132(7) 0.0078(6)
C8 0.0337(8) 0.0365(9) 0.0665(12) 0.0046(8) 0.0186(8) 0.0025(7)
C9 0.0488(10) 0.0299(9) 0.0718(13) 0.0021(8) 0.0215(10) 0.0035(8)
C10 0.0479(10) 0.0320(8) 0.0644(12) 0.0055(8) 0.0249(9) 0.0146(8)
C11 0.0355(8) 0.0344(8) 0.0407(9) 0.0087(6) 0.0144(7) 0.0131(7)
C12 0.0320(8) 0.0402(10) 0.0789(14) 0.0022(9) 0.0222(9) 0.0091(7)
C13 0.0416(10) 0.0666(14) 0.0864(16) 0.0280(12) 0.0278(11) 0.0249(10)
C14 0.0531(12) 0.0877(18) 0.0706(15) -0.0044(13) 0.0270(11) 0.0275(12)
C15 0.0354(8) 0.0398(9) 0.0543(10) 0.0131(7) 0.0197(8) 0.0180(7)
C16 0.0434(10) 0.0737(14) 0.0621(13) 0.0248(11) 0.0187(9) 0.0307(10)
C17 0.0522(11) 0.0694(14) 0.0564(12) 0.0188(10) 0.0284(10) 0.0279(10)
C18 0.0363(8) 0.0275(7) 0.0293(7) -0.0003(6) 0.0061(6) 0.0102(6)
C19 0.0385(8) 0.0290(7) 0.0305(8) 0.0010(6) 0.0056(6) 0.0092(6)
C20 0.0520(10) 0.0367(9) 0.0383(9) 0.0109(7) 0.0124(8) 0.0147(8)
C21 0.0561(11) 0.0474(10) 0.0443(10) 0.0140(8) 0.0080(8) 0.0270(9)
C22 0.0451(9) 0.0498(10) 0.0442(10) 0.0070(8) 0.0061(8) 0.0256(8)
C23 0.0392(8) 0.0342(8) 0.0367(8) 0.0023(6) 0.0080(7) 0.0166(7)
C24 0.0374(8) 0.0352(8) 0.0436(9) 0.0147(7) 0.0108(7) 0.0077(7)
C25 0.0472(11) 0.0449(11) 0.0718(15) 0.0221(10) 0.0013(10) -0.0029(9)
C26 0.0568(12) 0.0645(13) 0.0565(12) 0.0193(10) 0.0282(10) 0.0281(10)
C27 0.0363(9) 0.0480(10) 0.0535(11) 0.0103(8) 0.0140(8) 0.0185(8)
C28 0.0384(10) 0.0782(17) 0.0950(19) 0.0276(14) 0.0139(11) 0.0188(11)
C29 0.0785(17) 0.094(2) 0.0723(17) 0.0065(14) 0.0472(15) 0.0162(15)
B30 0.0398(9) 0.0332(9) 0.0312(9) 0.0033(7) 0.0094(7) 0.0100(7)
N31 0.0379(7) 0.0336(7) 0.0304(7) 0.0037(5) 0.0091(5) 0.0098(6)
C32 0.0407(8) 0.0383(8) 0.0348(8) 0.0066(6) 0.0123(7) 0.0134(7)
C33 0.0356(8) 0.0404(9) 0.0386(9) 0.0083(7) 0.0077(7) 0.0061(7)
N34 0.0397(8) 0.0465(8) 0.0404(8) 0.0061(6) 0.0133(6) 0.0034(6)
C35 0.0379(8) 0.0387(8) 0.0258(7) 0.0036(6) 0.0098(6) 0.0103(7)
C36 0.0463(9) 0.0453(10) 0.0361(9) 0.0110(7) 0.0144(7) 0.0173(8)
C37 0.0448(9) 0.0637(12) 0.0339(9) 0.0159(8) 0.0117(7) 0.0223(9)
C38 0.0407(9) 0.0617(11) 0.0277(8) 0.0029(7) 0.0105(7) 0.0116(8)
C39 0.0451(9) 0.0444(9) 0.0346(9) -0.0039(7) 0.0115(7) 0.0080(8)
C40 0.0424(9) 0.0391(9) 0.0320(8) 0.0015(6) 0.0101(7) 0.0118(7)
C41 0.0644(13) 0.0457(11) 0.0686(14) 0.0190(10) 0.0135(11) 0.0229(10)
C42 0.0446(10) 0.0879(16) 0.0353(10) -0.0004(10) 0.0068(8) 0.0128(11)
C43 0.0542(11) 0.0346(9) 0.0523(11) 0.0047(8) 0.0029(9) 0.0105(8)
C44 0.0399(9) 0.0604(12) 0.0527(11) 0.0029(9) 0.0105(8) 0.0101(9)
C45 0.0502(12) 0.0896(18) 0.0559(13) 0.0292(12) 0.0211(10) 0.0057(12)

loop_
_atom_type_symbol
_atom_type_description
_atom_type_scat_dispersion_real
_atom_type_scat_dispersion_imag
_atom_type_scat_source
C C 0.0181 0.0091 'International Tables Vol C Tables 4.2.6.8 and 6.1.1.4'
H H 0.0000 0.0000 'International Tables Vol C Tables 4.2.6.8 and 6.1.1.4'
Al Al 0.2130 0.2455 'International Tables Vol C Tables 4.2.6.8 and 6.1.1.4'
B B 0.0090 0.0039 'International Tables Vol C Tables 4.2.6.8 and 6.1.1.4'
N N 0.0311 0.0180 'International Tables Vol C Tables 4.2.6.8 and 6.1.1.4'

loop_
_geom_angle_atom_site_label_1
_geom_angle_atom_site_label_2
_geom_angle_atom_site_label_3
_geom_angle
_geom_angle_site_symmetry_1
_geom_angle_site_symmetry_3
_geom_angle_publ_flag
N3 Al1 N1 94.79(6) . . ?
N3 Al1 B30 113.11(7) . . ?
N1 Al1 B30 111.86(6) . . ?
C1 N1 C6 121.10(13) . . ?
C1 N1 Al1 118.97(11) . . ?
C6 N1 Al1 119.50(10) . . ?
N1 C1 C2 123.16(14) . . ?
N1 C1 C4 119.89(15) . . ?
C2 C1 C4 116.93(14) . . ?
C3 C2 C1 126.79(14) . . ?
N3 C3 C2 122.67(14) . . ?
N3 C3 C5 120.37(15) . . ?
C2 C3 C5 116.95(14) . . ?
C3 N3 C18 121.30(13) . . ?
C3 N3 Al1 118.78(11) . . ?
C18 N3 Al1 118.94(10) . . ?
C7 C6 C11 120.40(15) . . ?
C7 C6 N1 119.70(14) . . ?
C11 C6 N1 119.81(13) . . ?
C8 C7 C6 118.64(16) . . ?
C8 C7 C12 118.23(15) . . ?
C6 C7 C12 123.12(15) . . ?
C9 C8 C7 121.57(17) . . ?
C8 C9 C10 119.57(17) . . ?
C9 C10 C11 121.05(17) . . ?
C10 C11 C6 118.72(15) . . ?
C10 C11 C15 118.84(15) . . ?
C6 C11 C15 122.43(15) . . ?
C7 C12 C13 111.47(19) . . ?
C7 C12 C14 110.69(18) . . ?
C13 C12 C14 110.08(17) . . ?
C11 C15 C16 111.25(15) . . ?
C11 C15 C17 110.83(16) . . ?
C16 C15 C17 110.87(16) . . ?
C19 C18 C23 121.17(15) . . ?
C19 C18 N3 120.20(14) . . ?
C23 C18 N3 118.52(14) . . ?
C20 C19 C18 118.35(16) . . ?
C20 C19 C24 118.99(16) . . ?
C18 C19 C24 122.60(14) . . ?
C21 C20 C19 121.17(18) . . ?
C20 C21 C22 119.96(17) . . ?
C21 C22 C23 121.46(17) . . ?
C22 C23 C18 117.88(17) . . ?
C22 C23 C27 120.31(16) . . ?
C18 C23 C27 121.81(15) . . ?
C19 C24 C26 110.31(15) . . ?
C19 C24 C25 112.21(16) . . ?
C26 C24 C25 110.23(18) . . ?
C23 C27 C29 111.25(18) . . ?
C23 C27 C28 113.41(17) . . ?
C29 C27 C28 110.6(2) . . ?
N31 B30 Al1 126.60(12) . . ?
B30 N31 C35 120.95(14) . . ?
B30 N31 C32 123.73(14) . . ?
C35 N31 C32 115.14(13) . . ?
N31 C32 C33 113.11(14) . . ?
N34 C33 C32 111.36(15) . . ?
C45 N34 C44 109.95(16) . . ?
C45 N34 C33 110.95(17) . . ?
C44 N34 C33 112.79(15) . . ?
C40 C35 C36 120.54(16) . . ?
C40 C35 N31 119.30(15) . . ?
C36 C35 N31 120.09(15) . . ?
C37 C36 C35 118.23(17) . . ?
C37 C36 C41 119.68(17) . . ?
C35 C36 C41 122.08(17) . . ?
C38 C37 C36 122.76(17) . . ?
C37 C38 C39 117.72(17) . . ?
C37 C38 C42 121.52(19) . . ?
C39 C38 C42 120.8(2) . . ?
C38 C39 C40 121.78(18) . . ?
C39 C40 C35 118.94(17) . . ?
C39 C40 C43 118.84(17) . . ?
C35 C40 C43 122.15(16) . . ?

loop_
_geom_bond_atom_site_label_1
_geom_bond_atom_site_label_2
_geom_bond_distance
_geom_bond_site_symmetry_2
_geom_bond_publ_flag
Al1 N3 1.9191(13) . ?
Al1 N1 1.9258(13) . ?
Al1 B30 2.1349(18) . ?
N1 C1 1.324(2) . ?
N1 C6 1.440(2) . ?
C1 C2 1.405(2) . ?
C1 C4 1.509(2) . ?
C2 C3 1.402(2) . ?
C3 N3 1.331(2) . ?
C3 C5 1.510(2) . ?
N3 C18 1.443(2) . ?
C6 C7 1.404(2) . ?
C6 C11 1.405(2) . ?
C7 C8 1.393(3) . ?
C7 C12 1.518(3) . ?
C8 C9 1.374(3) . ?
C9 C10 1.384(3) . ?
C10 C11 1.396(3) . ?
C11 C15 1.519(2) . ?
C12 C13 1.523(3) . ?
C12 C14 1.541(3) . ?
C15 C16 1.525(3) . ?
C15 C17 1.527(3) . ?
C18 C19 1.406(2) . ?
C18 C23 1.411(2) . ?
C19 C20 1.398(2) . ?
C19 C24 1.519(2) . ?
C20 C21 1.376(3) . ?
C21 C22 1.384(3) . ?
C22 C23 1.395(3) . ?
C23 C27 1.520(3) . ?
C24 C26 1.527(3) . ?
C24 C25 1.529(3) . ?
C27 C29 1.522(3) . ?
C27 C28 1.525(3) . ?
B30 N31 1.394(2) . ?
N31 C35 1.451(2) . ?
N31 C32 1.475(2) . ?
C32 C33 1.520(2) . ?
C33 N34 1.462(2) . ?
N34 C45 1.448(3) . ?
N34 C44 1.453(3) . ?
C35 C40 1.399(2) . ?
C35 C36 1.400(2) . ?
C36 C37 1.395(3) . ?
C36 C41 1.505(3) . ?
C37 C38 1.383(3) . ?
C38 C39 1.392(3) . ?
C38 C42 1.508(3) . ?
C39 C40 1.396(3) . ?
C40 C43 1.509(3) . ?
